data_4313523
loop_
_publ_author_name
'Laszlo Kurti'
'Dioni Papagiannopoulou'
'Minas Papadopoulos'
'Ioannis Pirmettis'
'Catherine P. Raptopoulou'
'Aris Terzis'
'Efstratios Chiotellis'
'Michael Harmata'
'Robert R. Kuntz'
'Raghoottama S. Pandurangi'

_publ_section_title
;
 Synthesis and Characterization of Novel 99gTc(V) and Re(V) Complexes with
 Water-Soluble Tetraaza Diamido Dipyridino Ligands: Single-Crystal X-ray
 Structural Investigations of Mono- and Dinuclear Complexes
;
_journal_name_full 'Inorganic Chemistry'
_journal_page_first 2960
_journal_page_last 2967
_journal_paper_doi 10.1021/ic020434q
_journal_volume 42
_journal_year 2003
_chemical_formula_sum 'C15 H20 Cl N4 O6 Tc'
_chemical_formula_weight 485.80
_chemical_name_systematic
;
  ?
;
_space_group_IT_number 19
_symmetry_cell_setting orthorhombic
_symmetry_space_group_name_Hall 'P 2ac 2ab'
_symmetry_space_group_name_H-M 'P 21 21 21'
_atom_sites_solution_hydrogens geom
_atom_sites_solution_primary direct
_atom_sites_solution_secondary difmap
_audit_creation_method SHELXL-97
_cell_angle_alpha 90.00
_cell_angle_beta 90.00
_cell_angle_gamma 90.00
_cell_formula_units_Z 4
_cell_length_a 13.957(9)
_cell_length_b 17.14(1)
_cell_length_c 7.768(6)
_cell_measurement_reflns_used 25
_cell_measurement_temperature 298
_cell_measurement_theta_max 11.5
_cell_measurement_theta_min 5.4
_cell_volume 1858(2)
_computing_cell_refinement 'Program LEAST (UCLA Crystallographic package, C.E.Strouse, 1994)'
_computing_data_collection 'Program COLLECT (UCLA Crystallographic package, C.E.Strouse, 1994)'
_computing_data_reduction 'Program REDEUCE (UCLA Crystallographic package, C.E.Strouse, 1994)'
_computing_molecular_graphics ORTEP
_computing_structure_refinement 'SHELXL-97 (Sheldrick, 1997)'
_computing_structure_solution 'SHELXS-97 (Sheldrick, 1990)'
_diffrn_ambient_temperature 298
_diffrn_measured_fraction_theta_full 1.000
_diffrn_measured_fraction_theta_max 1.000
_diffrn_measurement_device_type 'Crystal Logixc Dual Goniometer diffractometer'
_diffrn_measurement_method 'theta-2theta scans'
_diffrn_radiation_monochromator graphite
_diffrn_radiation_source 'fine-focus sealed tube'
_diffrn_radiation_type MoK\a
_diffrn_radiation_wavelength 0.71073
_diffrn_reflns_av_R_equivalents 0.0254
_diffrn_reflns_av_sigmaI/netI 0.0462
_diffrn_reflns_limit_h_max 16
_diffrn_reflns_limit_h_min 0
_diffrn_reflns_limit_k_max 19
_diffrn_reflns_limit_k_min -19
_diffrn_reflns_limit_l_max 8
_diffrn_reflns_limit_l_min 0
_diffrn_reflns_number 3354
_diffrn_reflns_theta_full 24.23
_diffrn_reflns_theta_max 24.23
_diffrn_reflns_theta_min 1.88
_diffrn_standards_decay_% -1.8
_diffrn_standards_interval_count 97
_diffrn_standards_number 3
_exptl_absorpt_coefficient_mu 0.959
_exptl_absorpt_correction_T_max 1.00
_exptl_absorpt_correction_T_min 0.92
_exptl_absorpt_correction_type 'psi-scan empirical'
_exptl_crystal_colour orange-brown
_exptl_crystal_density_diffrn 1.736
_exptl_crystal_density_method 'not measured'
_exptl_crystal_description parallelipiped
_exptl_crystal_F_000 984
_exptl_crystal_size_max 0.40
_exptl_crystal_size_mid 0.10
_exptl_crystal_size_min 0.10
_refine_diff_density_max 0.328
_refine_diff_density_min -0.516
_refine_diff_density_rms 0.063
_refine_ls_abs_structure_details 'Flack H D (1983), Acta Cryst. A39, 876-881'
_refine_ls_abs_structure_Flack 0.65(5)
_refine_ls_extinction_method none
_refine_ls_goodness_of_fit_ref 1.032
_refine_ls_hydrogen_treatment mixed
_refine_ls_matrix_type full
_refine_ls_number_parameters 325
_refine_ls_number_reflns 2988
_refine_ls_number_restraints 0
_refine_ls_restrained_S_all 1.032
_refine_ls_R_factor_all 0.0335
_refine_ls_R_factor_gt 0.0304
_refine_ls_shift/su_max 0.084
_refine_ls_shift/su_mean 0.007
_refine_ls_structure_factor_coef Fsqd
_refine_ls_weighting_details 'calc w=1/[\s^2^(Fo^2^)+(0.0364P)^2^+1.3028P] where P=(Fo^2^+2Fc^2^)/3'
_refine_ls_weighting_scheme calc
_refine_ls_wR_factor_gt 0.0774
_refine_ls_wR_factor_ref 0.0799
_reflns_number_gt 2821
_reflns_number_total 2988
_reflns_threshold_expression >2sigma(I)
_cod_data_source_file ic020434q_2.cif
_cod_data_source_block she98
_cod_database_code 4313523

loop_
_symmetry_equiv_pos_as_xyz
'x, y, z'
'-x+1/2, -y, z+1/2'
'-x, y+1/2, -z+1/2'
'x+1/2, -y+1/2, -z'

loop_
_atom_site_label
_atom_site_type_symbol
_atom_site_fract_x
_atom_site_fract_y
_atom_site_fract_z
_atom_site_U_iso_or_equiv
_atom_site_adp_type
_atom_site_occupancy
_atom_site_symmetry_multiplicity
_atom_site_calc_flag
_atom_site_refinement_flags
_atom_site_disorder_assembly
_atom_site_disorder_group
Tc Tc 0.92666(2) 0.186640(19) 0.88891(4) 0.03246(12) Uani 1 1 d . . .
N1 N 0.8102(3) 0.2657(2) 0.8271(5) 0.0376(9) Uani 1 1 d . . .
N2 N 0.8168(3) 0.1147(2) 0.8606(5) 0.0383(9) Uani 1 1 d . . .
N3 N 1.0177(3) 0.0999(2) 0.8595(5) 0.0367(9) Uani 1 1 d . . .
N4 N 1.0574(3) 0.2471(2) 0.8316(5) 0.0376(9) Uani 1 1 d . . .
O3 O 0.9301(2) 0.21387(18) 1.0913(4) 0.0424(7) Uani 1 1 d . . .
O4 O 0.9257(2) 0.1889(2) 0.6073(4) 0.0424(7) Uani 1 1 d . . .
C1 C 0.8113(4) 0.3441(3) 0.8356(8) 0.0473(13) Uani 1 1 d . . .
C2 C 0.7333(4) 0.3878(3) 0.7959(8) 0.0558(15) Uani 1 1 d . . .
C3 C 0.6491(4) 0.3517(4) 0.7477(9) 0.0568(14) Uani 1 1 d . . .
C4 C 0.6481(4) 0.2717(4) 0.7370(8) 0.0513(13) Uani 1 1 d . . .
C5 C 0.7291(4) 0.2297(3) 0.7785(6) 0.0388(11) Uani 1 1 d . . .
C6 C 0.7309(4) 0.1429(3) 0.7712(8) 0.0424(12) Uani 1 1 d . . .
C7 C 0.8165(3) 0.0386(3) 0.9066(8) 0.0422(11) Uani 1 1 d . . .
O1 O 0.7469(3) -0.0045(2) 0.8878(7) 0.0634(11) Uani 1 1 d . . .
C8 C 0.9062(4) 0.0082(3) 0.9901(8) 0.0460(13) Uani 1 1 d . . .
C9 C 0.9985(3) 0.0231(3) 0.8912(8) 0.0401(10) Uani 1 1 d . . .
O2 O 1.0510(3) -0.02956(19) 0.8479(5) 0.0518(9) Uani 1 1 d . . .
C10 C 1.1082(4) 0.1155(3) 0.7713(8) 0.0446(12) Uani 1 1 d . . .
C11 C 1.1284(3) 0.2007(3) 0.7750(6) 0.0401(11) Uani 1 1 d . . .
C12 C 1.2168(4) 0.2324(4) 0.7277(8) 0.0516(14) Uani 1 1 d . . .
C13 C 1.2302(4) 0.3116(4) 0.7407(8) 0.0557(13) Uani 1 1 d . . .
C14 C 1.1588(4) 0.3576(3) 0.8065(8) 0.0498(13) Uani 1 1 d . . .
C15 C 1.0730(4) 0.3243(3) 0.8497(6) 0.0447(10) Uani 1 1 d . . .
Cl Cl 0.92399(15) 0.43873(9) 0.16311(19) 0.0748(4) Uani 1 1 d . . .
OW1 O 0.0695(4) 0.5580(3) 0.0486(9) 0.0917(19) Uani 1 1 d . . .
OW2 O 0.0490(4) 0.8274(2) 0.0347(6) 0.0694(14) Uani 1 1 d . . .
HO4A H 0.939(4) 0.152(3) 0.557(6) 0.033(14) Uiso 1 1 d . . .
HO4B H 0.927(5) 0.229(4) 0.553(8) 0.07(2) Uiso 1 1 d . . .
H1 H 0.864(4) 0.369(3) 0.886(8) 0.054(15) Uiso 1 1 d . . .
H2 H 0.733(3) 0.439(3) 0.795(6) 0.038(13) Uiso 1 1 d . . .
H3 H 0.590(6) 0.382(4) 0.711(10) 0.10(2) Uiso 1 1 d . . .
H4 H 0.589(5) 0.246(4) 0.693(8) 0.08(2) Uiso 1 1 d . . .
H6A H 0.735(3) 0.127(3) 0.658(7) 0.041(14) Uiso 1 1 d . . .
H6B H 0.679(5) 0.115(3) 0.839(9) 0.073(19) Uiso 1 1 d . . .
H8A H 0.912(3) 0.034(3) 1.094(7) 0.041(13) Uiso 1 1 d . . .
H8B H 0.904(3) -0.040(3) 1.002(5) 0.021(11) Uiso 1 1 d . . .
H10A H 1.151(4) 0.089(3) 0.819(7) 0.040(14) Uiso 1 1 d . . .
H10B H 1.102(4) 0.095(3) 0.650(9) 0.070(19) Uiso 1 1 d . . .
H12 H 1.262(4) 0.200(3) 0.697(6) 0.042(14) Uiso 1 1 d . . .
H13 H 1.293(5) 0.334(3) 0.706(8) 0.068(18) Uiso 1 1 d . . .
H14 H 1.165(4) 0.414(3) 0.819(7) 0.045(14) Uiso 1 1 d . . .
H15 H 1.019(4) 0.354(3) 0.880(9) 0.053(15) Uiso 1 1 d . . .
HW1A H 0.032(3) 0.536(3) 0.076(7) 0.021(13) Uiso 1 1 d . . .
HW1B H 0.120(5) 0.532(5) 0.042(11) 0.10(3) Uiso 1 1 d . . .
HW2A H 0.057(5) 0.863(4) -0.035(9) 0.07(2) Uiso 1 1 d . . .
HW2B H 0.075(9) 0.861(7) 0.136(17) 0.19(5) Uiso 1 1 d . . .

loop_
_atom_site_aniso_label
_atom_site_aniso_U_11
_atom_site_aniso_U_22
_atom_site_aniso_U_33
_atom_site_aniso_U_23
_atom_site_aniso_U_13
_atom_site_aniso_U_12
Tc 0.03025(17) 0.03020(17) 0.03693(19) -0.00117(15) 0.00103(16) -0.00190(14)
N1 0.037(2) 0.036(2) 0.039(2) -0.0010(17) 0.0004(17) 0.0012(16)
N2 0.0366(19) 0.0334(19) 0.045(3) -0.0013(17) 0.0022(18) 0.0000(15)
N3 0.0315(18) 0.0357(19) 0.043(3) 0.0058(18) 0.0020(17) -0.0005(15)
N4 0.035(2) 0.0360(19) 0.042(2) 0.0008(16) -0.0016(17) -0.0014(16)
O3 0.0418(16) 0.0470(17) 0.0383(17) -0.0091(13) 0.0007(19) -0.0034(14)
O4 0.0527(19) 0.0361(17) 0.0386(17) -0.002(2) 0.001(2) 0.001(2)
C1 0.047(3) 0.035(2) 0.060(4) -0.004(2) -0.003(3) -0.001(2)
C2 0.060(4) 0.039(3) 0.068(4) 0.004(3) 0.007(3) 0.010(3)
C3 0.048(3) 0.058(3) 0.065(4) 0.004(3) 0.004(3) 0.012(3)
C4 0.039(3) 0.059(3) 0.056(3) -0.005(3) -0.005(3) 0.002(3)
C5 0.036(2) 0.039(2) 0.041(3) -0.001(2) 0.001(2) -0.001(2)
C6 0.039(3) 0.043(3) 0.045(3) -0.004(2) 0.000(2) -0.001(2)
C7 0.040(2) 0.037(2) 0.049(3) -0.004(2) 0.010(2) -0.0020(19)
O1 0.0429(17) 0.0375(16) 0.110(3) -0.005(2) 0.013(2) -0.0110(13)
C8 0.052(3) 0.030(3) 0.056(3) 0.008(2) 0.005(2) -0.001(2)
C9 0.045(2) 0.033(2) 0.042(2) -0.002(2) -0.003(2) 0.0034(19)
O2 0.056(2) 0.0365(17) 0.063(2) 0.0030(16) 0.0081(18) 0.0088(16)
C10 0.034(3) 0.047(3) 0.053(4) 0.003(3) 0.004(2) 0.003(2)
C11 0.032(2) 0.048(3) 0.041(3) 0.000(2) -0.0014(18) -0.006(2)
C12 0.029(2) 0.068(4) 0.059(3) 0.007(3) -0.006(2) -0.002(3)
C13 0.038(3) 0.064(3) 0.065(3) 0.014(3) -0.004(2) -0.017(3)
C14 0.045(3) 0.046(3) 0.058(3) 0.015(3) -0.014(3) -0.015(2)
C15 0.041(2) 0.041(2) 0.052(3) 0.004(2) -0.004(2) -0.002(2)
Cl 0.1036(12) 0.0643(8) 0.0563(8) 0.0036(7) -0.0030(10) -0.0159(10)
OW1 0.057(3) 0.069(3) 0.149(5) 0.057(3) 0.000(4) 0.002(3)
OW2 0.112(4) 0.036(2) 0.060(2) -0.0016(19) -0.004(2) -0.001(2)

loop_
_atom_type_symbol
_atom_type_description
_atom_type_scat_dispersion_real
_atom_type_scat_dispersion_imag
_atom_type_scat_source
C C 0.0033 0.0016 'International Tables Vol C Tables 4.2.6.8 and 6.1.1.4'
H H 0.0000 0.0000 'International Tables Vol C Tables 4.2.6.8 and 6.1.1.4'
N N 0.0061 0.0033 'International Tables Vol C Tables 4.2.6.8 and 6.1.1.4'
O O 0.0106 0.0060 'International Tables Vol C Tables 4.2.6.8 and 6.1.1.4'
Cl Cl 0.1484 0.1585 'International Tables Vol C Tables 4.2.6.8 and 6.1.1.4'
Tc Tc -1.4390 0.7593 'International Tables Vol C Tables 4.2.6.8 and 6.1.1.4'

loop_
_geom_angle_atom_site_label_1
_geom_angle_atom_site_label_2
_geom_angle_atom_site_label_3
_geom_angle
_geom_angle_site_symmetry_1
_geom_angle_site_symmetry_3
_geom_angle_publ_flag
O3 Tc N3 107.88(17) . . ?
O3 Tc N2 107.85(17) . . ?
N3 Tc N2 90.94(16) . . ?
O3 Tc N4 92.07(16) . . ?
N3 Tc N4 78.00(16) . . ?
N2 Tc N4 159.50(16) . . ?
O3 Tc N1 93.22(16) . . ?
N3 Tc N1 158.33(16) . . ?
N2 Tc N1 77.58(15) . . ?
N4 Tc N1 106.80(15) . . ?
O3 Tc O4 162.40(15) . . ?
N3 Tc O4 84.34(16) . . ?
N2 Tc O4 83.99(15) . . ?
N4 Tc O4 77.83(13) . . ?
N1 Tc O4 76.30(14) . . ?
C5 N1 C1 118.8(4) . . ?
C5 N1 Tc 113.9(3) . . ?
C1 N1 Tc 127.2(4) . . ?
C7 N2 C6 116.1(4) . . ?
C7 N2 Tc 125.0(3) . . ?
C6 N2 Tc 118.7(3) . . ?
C9 N3 C10 115.4(4) . . ?
C9 N3 Tc 125.5(3) . . ?
C10 N3 Tc 118.3(3) . . ?
C11 N4 C15 119.7(4) . . ?
C11 N4 Tc 114.2(3) . . ?
C15 N4 Tc 126.2(3) . . ?
N1 C1 C2 122.1(5) . . ?
C1 C2 C3 119.9(5) . . ?
C4 C3 C2 118.1(6) . . ?
C3 C4 C5 119.9(6) . . ?
N1 C5 C4 121.1(5) . . ?
N1 C5 C6 117.1(5) . . ?
C4 C5 C6 121.7(5) . . ?
N2 C6 C5 108.9(4) . . ?
O1 C7 N2 123.5(5) . . ?
O1 C7 C8 120.1(5) . . ?
N2 C7 C8 116.4(4) . . ?
C7 C8 C9 115.4(4) . . ?
O2 C9 N3 123.4(5) . . ?
O2 C9 C8 121.9(4) . . ?
N3 C9 C8 114.7(4) . . ?
N3 C10 C11 109.5(4) . . ?
N4 C11 C12 120.5(5) . . ?
N4 C11 C10 116.5(4) . . ?
C12 C11 C10 122.9(5) . . ?
C13 C12 C11 119.0(5) . . ?
C14 C13 C12 119.9(5) . . ?
C15 C14 C13 119.1(5) . . ?
N4 C15 C14 121.7(5) . . ?

loop_
_geom_bond_atom_site_label_1
_geom_bond_atom_site_label_2
_geom_bond_distance
_geom_bond_site_symmetry_2
_geom_bond_publ_flag
Tc O3 1.641(3) . ?
Tc N3 1.968(4) . ?
Tc N2 1.980(4) . ?
Tc N4 2.145(4) . ?
Tc N1 2.170(4) . ?
Tc O4 2.188(3) . ?
N1 C5 1.344(6) . ?
N1 C1 1.345(6) . ?
N2 C7 1.352(6) . ?
N2 C6 1.468(6) . ?
N3 C9 1.367(6) . ?
N3 C10 1.462(6) . ?
N4 C11 1.345(6) . ?
N4 C15 1.347(6) . ?
C1 C2 1.357(8) . ?
C2 C3 1.380(9) . ?
C3 C4 1.374(8) . ?
C4 C5 1.378(8) . ?
C5 C6 1.489(6) . ?
C7 O1 1.229(6) . ?
C7 C8 1.504(8) . ?
C8 C9 1.522(7) . ?
C9 O2 1.210(6) . ?
C10 C11 1.489(7) . ?
C11 C12 1.397(7) . ?
C12 C13 1.374(9) . ?
C13 C14 1.370(9) . ?
C14 C15 1.369(7) . ?
